data_1537133
loop_
_publ_author_name
'Rossell, H.J.'

_publ_section_title
;
 Fluorite-related phases Ln3 M O7, Ln= Rare-earth, Y or Sc, M= Nb, Sb or
 Ta III. Structure of the non-stoichiometric Y3 Ta O7 phase
;
_journal_name_full 'Journal of Solid State Chemistry'
_journal_page_first 287
_journal_page_last 292
_journal_volume 27
_journal_year 1979
_chemical_formula_sum 'O7.14 Ta1.17 Y2.83'
_chemical_name_systematic 'Ta1.17 Y2.83 O7.14'
_space_group_IT_number 65
_symmetry_space_group_name_Hall '-C 2 2'
_symmetry_space_group_name_H-M 'C m m m'
_cell_angle_alpha 90
_cell_angle_beta 90
_cell_angle_gamma 90
_cell_formula_units_Z 2
_cell_length_a 10.4732
_cell_length_b 7.3876
_cell_length_c 3.7152
_cell_volume 287.452
_citation_journal_id_ASTM JSSCBI
_cod_data_source_file Rossell_JSSCBI_1979_191.cif
_cod_data_source_block O7.14Ta1.17Y2.83
_cod_original_cell_volume 287.4518
_cod_database_code 1537133

loop_
_symmetry_equiv_pos_as_xyz
x,y,z
-x,-y,z
x,-y,-z
-x,y,-z
-x,-y,-z
x,y,-z
-x,y,z
x,-y,z
x+1/2,y+1/2,z
-x+1/2,-y+1/2,z
x+1/2,-y+1/2,-z
-x+1/2,y+1/2,-z
-x+1/2,-y+1/2,-z
x+1/2,y+1/2,-z
-x+1/2,y+1/2,z
x+1/2,-y+1/2,z

loop_
_atom_site_label
_atom_site_type_symbol
_atom_site_fract_x
_atom_site_fract_y
_atom_site_fract_z
_atom_site_occupancy
_atom_site_U_iso_or_equiv
Ta1 Ta+5 0 0 0.5 1 0.0
O2 O-2 0.154 0.5 0 1 0.0
Y2 Y+3 0.25 0.25 0 0.914 0.0
Ta2 Ta+5 0.25 0.25 0 0.086 0.0
Y1 Y+3 0 0.5 0.5 1 0.0
O3 O-2 0.056 0 0 0.568 0.0
O1 O-2 0.121 0.204 0.5 1 0.0
